data_3000167
loop_
_publ_author_name
'Sato, Toyoto'
'Takagi, Shigeyuki'
'Sorby, Magnus H.'
'Deledda, Stefano'
'Hauback, Bjorn C.'
'Orimo, Shin-ichi'

_publ_section_title
;
 Crystal Structural Determination of SrAlD5 with Corner-sharing AlD6
 Octahedron Chains by X-ray and Neutron Diffraction
;
_journal_name_full Crystals
_journal_page_first 89
_journal_paper_doi 10.3390/cryst8020089
_journal_volume 8
_journal_year 2018
_chemical_formula_sum 'Al D5 Sr'
_chemical_name_systematic 'Sr (Al D5)'
_space_group_IT_number 57
_symmetry_space_group_name_Hall '-P 2c 2b'
_symmetry_space_group_name_H-M 'P b c m'
_cell_angle_alpha 90
_cell_angle_beta 90
_cell_angle_gamma 90
_cell_formula_units_Z 4
_cell_length_a 4.6226(10)
_cell_length_b 12.6213(30)
_cell_length_c 5.0321(10)
_cell_volume 293.59(11)
_cod_data_source_file SrAlD5_COD.cif
_cod_data_source_block SrAlD5_X-ray_and_Neutron_diffraction
_cod_depositor_comments
;We have changed the title and co-author names.

 We have added an author to the cif file.

 Releasing structure 3000167 into public domain as published material.
;
_cod_original_cell_volume 293.59(12)
_cod_original_formula_sum 'Al1 D5 Sr1'
_cod_database_code 3000167

loop_
_symmetry_equiv_pos_as_xyz
+x,+y,+z
-x,+y+1/2,+z
+x,-y+1/2,+z+1/2
-x,-y,+z+1/2
-x,-y,-z
+x,-y+1/2,-z
-x,+y+1/2,-z+1/2
+x,+y,-z+1/2

loop_
_atom_site_type_symbol
_atom_site_label
_atom_site_fract_x
_atom_site_fract_y
_atom_site_fract_z
_atom_site_occupancy
_atom_site_thermal_displace_type
_atom_site_U_iso_or_equiv
_atom_site_symmetry_multiplicity
Sr Sr1 0.2532(7) 0.89247(26) 0.25 1.0 Uiso 0.0003(13) 4
Al Al1 0.3296(11) 0.15967(34) 0.25 1.0 Uiso 0.01 4
D D1 0.4366(13) 0.25 0.0 1.0 Uiso 0.0474(15) 4
D D2 0.3461(13) 0.5790(5) 0.25 1.0 Uiso 0.0474(15) 4
D D3 0.0311(13) 0.71460(31) 0.25 1.0 Uiso 0.0474(15) 4
D D4 0.1914(7) 0.07178(25) 0.4986(9) 1.0 Uiso 0.0474(15) 8
